data_4318749
loop_
_publ_author_name
'Sachindranath Paul'
'Anil Kumar Barik'
'Shie Ming Peng'
'Susanta Kumar Kar'

_publ_section_title
;
 Novel Copper(II) Induced Formation of a Porphyrinogen Derivative: X-ray
 Structural, Spectroscopic, and Electrochemical Studies of Porphyrinogen
 Complexes of Cu(II) and Co(III) Complex of a Trispyrazolyl Tripodal
 Ligand
;
_journal_name_full 'Inorganic Chemistry'
_journal_page_first 5803
_journal_page_last 5809
_journal_paper_doi 10.1021/ic0112185
_journal_volume 41
_journal_year 2002
_chemical_formula_sum 'C20 H26 Cl2 Cu N8 O13'
_chemical_formula_weight 720.93
_chemical_name_systematic
;
  ?
;
_space_group_IT_number 15
_symmetry_cell_setting monoclinic
_symmetry_space_group_name_Hall '-C 2yc'
_symmetry_space_group_name_H-M 'C 1 2/c 1'
_atom_sites_solution_hydrogens geom
_atom_sites_solution_primary direct
_atom_sites_solution_secondary difmap
_audit_creation_method SHELXL-97
_cell_angle_alpha 90.00
_cell_angle_beta 108.44(3)
_cell_angle_gamma 90.00
_cell_formula_units_Z 4
_cell_length_a 20.967(3)
_cell_length_b 9.1563(18)
_cell_length_c 14.858(4)
_cell_measurement_reflns_used 25
_cell_measurement_temperature 295(2)
_cell_measurement_theta_max 10.18
_cell_measurement_theta_min 7.75
_cell_volume 2706.0(11)
_computing_cell_refinement 'Enraf-Nonius CAD4'
_computing_data_collection 'Enraf-Nonius CAD4'
_computing_data_reduction 'Bruker SHELXTL'
_computing_molecular_graphics 'Bruker SHELXTL'
_computing_publication_material 'Bruker SHELXTL'
_computing_structure_refinement 'SHELXL-97 (Sheldrick, 1997)'
_computing_structure_solution 'SHELXS-97 (Sheldrick, 1990)'
_diffrn_ambient_temperature 295(2)
_diffrn_measured_fraction_theta_full 1.000
_diffrn_measured_fraction_theta_max 1.000
_diffrn_measurement_device_type 'Enraf-Nonius CAD4'
_diffrn_measurement_method '\w--2\q scans'
_diffrn_radiation_monochromator graphite
_diffrn_radiation_source 'fine-focus sealed tube'
_diffrn_radiation_type MoK\a
_diffrn_radiation_wavelength 0.71073
_diffrn_reflns_av_R_equivalents 0.0000
_diffrn_reflns_av_sigmaI/netI 0.0482
_diffrn_reflns_limit_h_max 23
_diffrn_reflns_limit_h_min -24
_diffrn_reflns_limit_k_max 10
_diffrn_reflns_limit_k_min 0
_diffrn_reflns_limit_l_max 17
_diffrn_reflns_limit_l_min 0
_diffrn_reflns_number 2385
_diffrn_reflns_theta_full 25.00
_diffrn_reflns_theta_max 25.00
_diffrn_reflns_theta_min 2.05
_diffrn_standards_decay_% 0
_diffrn_standards_interval_time 60
_diffrn_standards_number 3
_exptl_absorpt_coefficient_mu 1.088
_exptl_absorpt_correction_T_max 0.8187
_exptl_absorpt_correction_T_min 0.7322
_exptl_absorpt_correction_type 'empirical used psi-scan'
_exptl_crystal_colour violet
_exptl_crystal_density_diffrn 1.770
_exptl_crystal_density_meas ?
_exptl_crystal_density_method 'not measured'
_exptl_crystal_description plate
_exptl_crystal_F_000 1476
_exptl_crystal_size_max 0.40
_exptl_crystal_size_mid 0.20
_exptl_crystal_size_min 0.10
_refine_diff_density_max 0.659
_refine_diff_density_min -0.403
_refine_diff_density_rms 0.081
_refine_ls_extinction_method none
_refine_ls_goodness_of_fit_ref 1.045
_refine_ls_hydrogen_treatment mixed
_refine_ls_matrix_type full
_refine_ls_number_parameters 201
_refine_ls_number_reflns 2385
_refine_ls_number_restraints 0
_refine_ls_restrained_S_all 1.045
_refine_ls_R_factor_all 0.0830
_refine_ls_R_factor_gt 0.0495
_refine_ls_shift/su_max 0.000
_refine_ls_shift/su_mean 0.000
_refine_ls_structure_factor_coef Fsqd
_refine_ls_weighting_details 'calc w=1/[\s^2^(Fo^2^)+(0.0932P)^2^+1.2110P] where P=(Fo^2^+2Fc^2^)/3'
_refine_ls_weighting_scheme calc
_refine_ls_wR_factor_gt 0.1424
_refine_ls_wR_factor_ref 0.1601
_reflns_number_gt 1523
_reflns_number_total 2385
_reflns_threshold_expression >2sigma(I)
_cod_data_source_file ic0112185_3.cif
_cod_data_source_block ic7701
_cod_depositor_comments
;
The following automatic conversions were performed:

'_symmetry_cell_setting' value 'Monoclinic' changed to 'monoclinic'
according to the built-in table from CIF Core dictionary named
'cif_core.dic' version 2.4.1 from 2010-06-29.

Automatic conversion script
Id: cif_fix_values 1646 2011-03-28 12:23:43Z adriana 

The following automatic conversions were performed:

'_exptl_crystal_density_meas' value 'not_measured' was changed to '?'
- the value is perceived as not measured.

Automatic conversion script
Id: cif_fix_values 3008 2015-01-20 13:52:24Z robertas 
;
_cod_original_cell_volume 2706.0(10)
_cod_database_code 4318749

loop_
_symmetry_equiv_pos_as_xyz
'x, y, z'
'-x, y, -z+1/2'
'x+1/2, y+1/2, z'
'-x+1/2, y+1/2, -z+1/2'
'-x, -y, -z'
'x, -y, z-1/2'
'-x+1/2, -y+1/2, -z'
'x+1/2, -y+1/2, z-1/2'

loop_
_atom_site_label
_atom_site_type_symbol
_atom_site_fract_x
_atom_site_fract_y
_atom_site_fract_z
_atom_site_U_iso_or_equiv
_atom_site_adp_type
_atom_site_occupancy
_atom_site_symmetry_multiplicity
_atom_site_calc_flag
_atom_site_refinement_flags
_atom_site_disorder_assembly
_atom_site_disorder_group
Cu Cu 1.0000 0.68131(9) 0.7500 0.0415(3) Uani 1 2 d S . .
O1 O 1.0000 0.9366(6) 0.7500 0.0625(15) Uani 1 2 d S . .
H1 H 0.9719 0.9614 0.7297 0.07(2) Uiso 1 1 d R . .
O2 O 1.04095(19) 0.9257(4) 0.5842(3) 0.0595(10) Uani 1 1 d . . .
H2A H 1.0476 0.9428 0.6406 0.089 Uiso 1 1 calc R . .
O3 O 0.8707(3) 0.4063(4) 0.6404(3) 0.0940(16) Uani 1 1 d . . .
H3A H 0.8437 0.3509 0.6044 0.141 Uiso 1 1 calc R . .
N1 N 1.08782(18) 0.6692(4) 0.7328(3) 0.0452(9) Uani 1 1 d . . .
N2 N 1.14729(19) 0.6310(4) 0.7997(3) 0.0488(10) Uani 1 1 d . . .
N3 N 0.95878(19) 0.6658(4) 0.6130(3) 0.0457(10) Uani 1 1 d . . .
N4 N 0.98852(19) 0.6969(4) 0.5463(3) 0.0461(10) Uani 1 1 d . . .
C1 C 1.2701(3) 0.6124(9) 0.8223(5) 0.086(2) Uani 1 1 d . . .
H1B H 1.2708 0.5744 0.8829 0.130 Uiso 1 1 calc R . .
H1C H 1.2971 0.6991 0.8315 0.130 Uiso 1 1 calc R . .
H1D H 1.2877 0.5406 0.7894 0.130 Uiso 1 1 calc R . .
C2 C 1.1987(3) 0.6488(6) 0.7645(4) 0.0591(14) Uani 1 1 d . . .
C3 C 1.1722(3) 0.7063(6) 0.6752(4) 0.0593(14) Uani 1 1 d . . .
H3B H 1.1956 0.7332 0.6342 0.071 Uiso 1 1 calc R . .
C4 C 1.1034(2) 0.7164(5) 0.6583(4) 0.0471(12) Uani 1 1 d . . .
C5 C 1.0520(3) 0.7783(5) 0.5723(3) 0.0504(12) Uani 1 1 d . . .
H5A H 1.0701 0.7700 0.5192 0.060 Uiso 1 1 calc R . .
C6 C 0.9635(3) 0.7018(6) 0.3709(4) 0.0676(16) Uani 1 1 d . . .
H6A H 1.0082 0.7411 0.3877 0.101 Uiso 1 1 calc R . .
H6B H 0.9322 0.7714 0.3328 0.101 Uiso 1 1 calc R . .
H6C H 0.9613 0.6131 0.3356 0.101 Uiso 1 1 calc R . .
C7 C 0.9463(3) 0.6708(5) 0.4579(3) 0.0511(12) Uani 1 1 d . . .
C8 C 0.8888(3) 0.6157(6) 0.4692(3) 0.0567(14) Uani 1 1 d . . .
H8A H 0.8508 0.5845 0.4213 0.068 Uiso 1 1 calc R . .
C9 C 0.8978(2) 0.6151(5) 0.5660(3) 0.0486(12) Uani 1 1 d . . .
C10 C 0.8518(3) 0.5533(5) 0.6145(4) 0.0548(13) Uani 1 1 d . . .
H10A H 0.8058 0.5543 0.5702 0.066 Uiso 1 1 calc R . .
Cl Cl 1.16689(6) 1.02655(15) 0.91021(9) 0.0571(4) Uani 1 1 d . . .
O4 O 1.1347(3) 1.0459(9) 0.8133(4) 0.147(3) Uani 1 1 d . . .
O5 O 1.1160(3) 0.9918(8) 0.9467(5) 0.140(2) Uani 1 1 d . . .
O6 O 1.2007(3) 1.1464(7) 0.9547(6) 0.167(3) Uani 1 1 d . . .
O7 O 1.2117(3) 0.9082(7) 0.9243(5) 0.141(3) Uani 1 1 d . . .

loop_
_atom_site_aniso_label
_atom_site_aniso_U_11
_atom_site_aniso_U_22
_atom_site_aniso_U_33
_atom_site_aniso_U_23
_atom_site_aniso_U_13
_atom_site_aniso_U_12
Cu 0.0371(4) 0.0452(5) 0.0350(5) 0.000 0.0010(3) 0.000
O1 0.045(3) 0.047(3) 0.083(4) 0.000 0.002(3) 0.000
O2 0.078(2) 0.047(2) 0.056(2) 0.0027(17) 0.0238(19) 0.0031(18)
O3 0.118(4) 0.044(2) 0.095(4) 0.003(2) -0.002(3) -0.011(2)
N1 0.040(2) 0.045(2) 0.043(2) 0.0013(18) 0.0037(17) 0.0091(18)
N2 0.041(2) 0.047(2) 0.049(2) -0.0077(19) 0.0015(18) 0.0087(18)
N3 0.047(2) 0.047(2) 0.036(2) -0.0016(18) 0.0015(17) -0.0010(18)
N4 0.052(2) 0.047(2) 0.034(2) -0.0029(17) 0.0064(17) 0.0066(19)
C1 0.040(3) 0.132(6) 0.079(4) -0.018(4) 0.007(3) 0.012(4)
C2 0.043(3) 0.067(4) 0.062(3) -0.020(3) 0.009(2) 0.003(2)
C3 0.053(3) 0.069(4) 0.059(3) -0.019(3) 0.022(3) -0.010(3)
C4 0.047(3) 0.044(3) 0.048(3) -0.010(2) 0.012(2) 0.001(2)
C5 0.066(3) 0.050(3) 0.040(3) -0.002(2) 0.024(2) 0.005(2)
C6 0.096(4) 0.065(4) 0.036(3) -0.006(2) 0.012(3) 0.015(3)
C7 0.065(3) 0.044(3) 0.036(2) -0.005(2) 0.004(2) 0.014(2)
C8 0.068(3) 0.049(3) 0.039(3) -0.008(2) -0.004(2) 0.007(3)
C9 0.050(3) 0.038(3) 0.047(3) -0.004(2) 0.000(2) 0.006(2)
C10 0.053(3) 0.046(3) 0.049(3) -0.002(2) -0.007(2) -0.009(2)
Cl 0.0453(7) 0.0609(8) 0.0569(8) -0.0029(6) 0.0045(6) -0.0016(6)
O4 0.128(5) 0.216(8) 0.072(4) 0.037(4) -0.002(3) -0.006(5)
O5 0.099(4) 0.186(6) 0.157(6) -0.029(5) 0.072(4) -0.026(4)
O6 0.119(5) 0.094(4) 0.237(9) -0.051(5) -0.015(5) -0.032(4)
O7 0.104(4) 0.137(5) 0.143(5) -0.047(4) -0.018(4) 0.063(4)

loop_
_atom_type_symbol
_atom_type_description
_atom_type_scat_dispersion_real
_atom_type_scat_dispersion_imag
_atom_type_scat_source
C C 0.0033 0.0016 'International Tables Vol C Tables 4.2.6.8 and 6.1.1.4'
H H 0.0000 0.0000 'International Tables Vol C Tables 4.2.6.8 and 6.1.1.4'
N N 0.0061 0.0033 'International Tables Vol C Tables 4.2.6.8 and 6.1.1.4'
O O 0.0106 0.0060 'International Tables Vol C Tables 4.2.6.8 and 6.1.1.4'
Cl Cl 0.1484 0.1585 'International Tables Vol C Tables 4.2.6.8 and 6.1.1.4'
Cu Cu 0.3201 1.2651 'International Tables Vol C Tables 4.2.6.8 and 6.1.1.4'

loop_
_geom_angle_atom_site_label_1
_geom_angle_atom_site_label_2
_geom_angle_atom_site_label_3
_geom_angle
_geom_angle_site_symmetry_1
_geom_angle_site_symmetry_3
_geom_angle_publ_flag
N1 Cu N1 173.4(2) 2_756 . ?
N1 Cu N3 89.09(16) 2_756 2_756 ?
N1 Cu N3 90.43(17) . 2_756 ?
N1 Cu N3 90.43(17) 2_756 . ?
N1 Cu N3 89.09(16) . . ?
N3 Cu N3 171.6(2) 2_756 . ?
N1 Cu O1 93.28(11) 2_756 . ?
N1 Cu O1 93.28(11) . . ?
N3 Cu O1 94.19(11) 2_756 . ?
N3 Cu O1 94.19(11) . . ?
C4 N1 N2 106.3(4) . . ?
C4 N1 Cu 126.0(3) . . ?
N2 N1 Cu 127.0(3) . . ?
C2 N2 N1 110.1(4) . . ?
C2 N2 C10 127.4(4) . 2_756 ?
N1 N2 C10 121.1(4) . 2_756 ?
C9 N3 N4 106.1(4) . . ?
C9 N3 Cu 127.4(4) . . ?
N4 N3 Cu 126.3(3) . . ?
C7 N4 N3 111.1(4) . . ?
C7 N4 C5 127.3(4) . . ?
N3 N4 C5 120.2(4) . . ?
N2 C2 C3 107.0(4) . . ?
N2 C2 C1 121.5(6) . . ?
C3 C2 C1 131.4(6) . . ?
C2 C3 C4 106.4(5) . . ?
N1 C4 C3 110.2(5) . . ?
N1 C4 C5 122.5(4) . . ?
C3 C4 C5 127.3(5) . . ?
O2 C5 N4 110.6(4) . . ?
O2 C5 C4 111.3(4) . . ?
N4 C5 C4 112.3(4) . . ?
N4 C7 C8 106.1(5) . . ?
N4 C7 C6 123.4(5) . . ?
C8 C7 C6 130.5(5) . . ?
C7 C8 C9 107.0(4) . . ?
N3 C9 C8 109.6(5) . . ?
N3 C9 C10 122.8(4) . . ?
C8 C9 C10 127.2(5) . . ?
O3 C10 N2 107.5(4) . 2_756 ?
O3 C10 C9 108.8(5) . . ?
N2 C10 C9 114.0(4) 2_756 . ?
O6 Cl O5 110.2(5) . . ?
O6 Cl O4 114.0(5) . . ?
O5 Cl O4 104.7(4) . . ?
O6 Cl O7 109.2(4) . . ?
O5 Cl O7 109.1(5) . . ?
O4 Cl O7 109.5(4) . . ?

loop_
_geom_bond_atom_site_label_1
_geom_bond_atom_site_label_2
_geom_bond_distance
_geom_bond_site_symmetry_2
_geom_bond_publ_flag
Cu N1 1.941(4) 2_756 ?
Cu N1 1.941(4) . ?
Cu N3 1.949(4) 2_756 ?
Cu N3 1.949(4) . ?
Cu O1 2.338(5) . ?
O2 C5 1.391(6) . ?
O3 C10 1.421(6) . ?
N1 C4 1.322(6) . ?
N1 N2 1.371(5) . ?
N2 C2 1.348(7) . ?
N2 C10 1.455(6) 2_756 ?
N3 C9 1.330(6) . ?
N3 N4 1.357(6) . ?
N4 C7 1.354(6) . ?
N4 C5 1.467(6) . ?
C1 C2 1.509(7) . ?
C2 C3 1.371(8) . ?
C3 C4 1.386(7) . ?
C4 C5 1.498(7) . ?
C6 C7 1.475(8) . ?
C7 C8 1.366(8) . ?
C8 C9 1.390(7) . ?
C9 C10 1.487(7) . ?
C10 N2 1.455(6) 2_756 ?
Cl O6 1.359(6) . ?
Cl O5 1.378(5) . ?
Cl O4 1.395(5) . ?
Cl O7 1.407(5) . ?
